data_2208031
loop_
_publ_author_name
'Koori, Takahiro'
'Tomono, Kazuaki'
'Miyamura, Kazuo'

_publ_section_title
;
 1-(2-Methoxy-2-oxoethyl)pyridinium
 bis(2-thioxo-1,3-dithiole-4,5-dithiolato)nickelate(III)
;
_journal_coeditor_code CV6628
_journal_issue 2
_journal_name_full 'Acta Crystallographica Section E'
_journal_page_first m256
_journal_page_last m258
_journal_paper_doi 10.1107/S160053680600016X
_journal_volume 62
_journal_year 2006
_chemical_formula_iupac '(C8 H10 N O2) [Ni (C3 H2 S5)2]'
_chemical_formula_moiety 'C8 H10 N O2 +, C6 Ni S10'
_chemical_formula_sum 'C14 H10 N Ni O2 S10'
_chemical_formula_weight 603.54
_chemical_name_systematic
;
1-(2-Methoxy-2-oxoethyl)pyridinium
bis(2-thioxo-1,3-dithiole-4,5-dithiolato)nickelate(III)
;
_space_group_IT_number 2
_symmetry_cell_setting triclinic
_symmetry_space_group_name_Hall '-P 1'
_symmetry_space_group_name_H-M 'P -1'
_atom_sites_solution_hydrogens geom
_atom_sites_solution_primary direct
_atom_sites_solution_secondary difmap
_cell_angle_alpha 69.190(2)
_cell_angle_beta 80.777(2)
_cell_angle_gamma 89.274(2)
_cell_formula_units_Z 2
_cell_length_a 8.1870(9)
_cell_length_b 11.2783(12)
_cell_length_c 13.0752(14)
_cell_measurement_reflns_used 2126
_cell_measurement_temperature 273(2)
_cell_measurement_theta_max 27.27
_cell_measurement_theta_min 2.79
_cell_volume 1112.7(2)
_computing_cell_refinement 'SAINT (Bruker, 2001)'
_computing_data_collection 'SMART (Bruker, 2001)'
_computing_data_reduction SAINT
_computing_molecular_graphics
;
ORTEPIII (Burnett & Johnson, 1996) and MERCURY (Bruno <i>et al.</i>,
2002)
;
_computing_publication_material
;
SHELXL97, TEXSAN (Molecular Structure Corporation, 2001),
KENX (Sakai, 2002), ORTEPIII and MERCURY
;
_computing_structure_refinement 'SHELXL97 (Sheldrick, 1997)'
_computing_structure_solution 'SHELXS97 (Sheldrick, 1997)'
_diffrn_ambient_temperature 273(2)
_diffrn_detector_area_resol_mean 8.366
_diffrn_measured_fraction_theta_full 0.983
_diffrn_measured_fraction_theta_max 0.920
_diffrn_measurement_device 'Bruker SMART APEX CCD-detector'
_diffrn_measurement_method \w
_diffrn_radiation_monochromator graphite
_diffrn_radiation_source 'fine-focus sealed tube'
_diffrn_radiation_type MoK\a
_diffrn_radiation_wavelength 0.71073
_diffrn_reflns_av_R_equivalents 0.0491
_diffrn_reflns_av_sigmaI/netI 0.0636
_diffrn_reflns_limit_h_max 9
_diffrn_reflns_limit_h_min -10
_diffrn_reflns_limit_k_max 14
_diffrn_reflns_limit_k_min -14
_diffrn_reflns_limit_l_max 16
_diffrn_reflns_limit_l_min -14
_diffrn_reflns_number 6648
_diffrn_reflns_theta_full 25.00
_diffrn_reflns_theta_max 27.44
_diffrn_reflns_theta_min 1.69
_diffrn_standards_decay_% <1
_diffrn_standards_interval_time 330
_diffrn_standards_number 62
_exptl_absorpt_coefficient_mu 1.823
_exptl_absorpt_correction_T_max 0.93439
_exptl_absorpt_correction_T_min 0.75628
_exptl_absorpt_correction_type gaussian
_exptl_absorpt_process_details '(XPREP in SAINT; Bruker, 2001)'
_exptl_crystal_colour 'dark green'
_exptl_crystal_density_diffrn 1.801
_exptl_crystal_density_method 'not measured'
_exptl_crystal_description plate
_exptl_crystal_F_000 610
_exptl_crystal_size_max 0.203
_exptl_crystal_size_mid 0.088
_exptl_crystal_size_min 0.040
_refine_diff_density_max 0.470
_refine_diff_density_min -0.269
_refine_ls_extinction_coef 'not refined'
_refine_ls_extinction_expression not_defined
_refine_ls_extinction_method none
_refine_ls_goodness_of_fit_ref 0.887
_refine_ls_hydrogen_treatment constr
_refine_ls_matrix_type full
_refine_ls_number_parameters 254
_refine_ls_number_reflns 4674
_refine_ls_number_restraints 0
_refine_ls_restrained_S_all 0.887
_refine_ls_R_factor_all 0.0697
_refine_ls_R_factor_gt 0.0431
_refine_ls_shift/su_max 0.001
_refine_ls_shift/su_mean 0.000
_refine_ls_structure_factor_coef Fsqd
_refine_ls_weighting_details 'calc  w= 1/[\s^2^(Fo^2^)+(0.0263P)^2^] where P = (Fo^2^+2Fc^2^)/3'
_refine_ls_weighting_scheme calc
_refine_ls_wR_factor_gt 0.0798
_refine_ls_wR_factor_ref 0.0882
_reflns_number_gt 3072
_reflns_number_total 4674
_reflns_threshold_expression I>2\s(I)
_cod_data_source_file cv6628.cif
_cod_data_source_block I
_cod_depositor_comments
;
The following automatic conversions were performed:
'_exptl_absorpt_correction_type' value 'Gaussian' changed to 'gaussian'
according to '/home/saulius/struct/CIF-dictionaries/cif_core.dic'
dictionary named 'cif_core.dic' version 2.4.1 from 2010-06-29.

Automatic conversion script
Id: cif_fix_enum 1527 2010-12-29 10:47:43Z saulius 

The following automatic conversions were performed:

'_exptl_absorpt_correction_type' value 'Gaussian' changed to
'gaussian' according to
/home/saulius/struct/CIF-dictionaries/cif_core.dic dictionary named
'cif_core.dic' version 2.4.1 from 2010-06-29.

Automatic conversion script
Id: cif_fix_values 1715 2011-07-08 13:25:40Z adriana 
;
_cod_database_code 2208031
_cod_database_fobs_code 2208031

loop_
_symmetry_equiv_pos_as_xyz
'x, y, z'
'-x, -y, -z'

loop_
_atom_site_label
_atom_site_fract_x
_atom_site_fract_y
_atom_site_fract_z
_atom_site_U_iso_or_equiv
_atom_site_adp_type
_atom_site_calc_flag
_atom_site_refinement_flags
_atom_site_occupancy
_atom_site_type_symbol
C1 0.0732(4) 0.7882(3) 0.2878(3) 0.0451(8) Uani d . 1 C
C2 -0.0334(4) 0.6995(3) 0.3658(3) 0.0496(9) Uani d . 1 C
C3 -0.0445(4) 0.6630(3) 0.1815(3) 0.0580(10) Uani d . 1 C
C4 0.2486(4) 0.9702(3) 0.6296(3) 0.0471(8) Uani d . 1 C
C5 0.1387(4) 0.8844(3) 0.7091(3) 0.0470(8) Uani d . 1 C
C6 0.2652(4) 1.0150(3) 0.8103(3) 0.0566(9) Uani d . 1 C
C7 0.6205(4) 0.3564(3) 0.1239(3) 0.0554(9) Uani d . 1 C
H7 0.7014 0.4095 0.1301 0.066 Uiso calc R 1 H
C8 0.6178(5) 0.3448(3) 0.0248(3) 0.0616(10) Uani d . 1 C
H8 0.6955 0.3900 -0.0368 0.074 Uiso calc R 1 H
C9 0.5004(5) 0.2664(4) 0.0160(3) 0.0684(11) Uani d . 1 C
H9 0.4967 0.2576 -0.0517 0.082 Uiso calc R 1 H
C10 0.3886(5) 0.2010(4) 0.1072(4) 0.0711(12) Uani d . 1 C
H10 0.3082 0.1466 0.1023 0.085 Uiso calc R 1 H
C11 0.3942(4) 0.2151(3) 0.2055(3) 0.0594(10) Uani d . 1 C
H11 0.3176 0.1702 0.2678 0.071 Uiso calc R 1 H
C12 0.5086(5) 0.3189(3) 0.3151(3) 0.0557(9) Uani d . 1 C
H12A 0.6208 0.3202 0.3298 0.067 Uiso calc R 1 H
H12B 0.4437 0.2525 0.3771 0.067 Uiso calc R 1 H
C13 0.4348(4) 0.4456(3) 0.3023(3) 0.0496(9) Uani d . 1 C
C14 0.3960(5) 0.6029(3) 0.3809(3) 0.0725(11) Uani d . 1 C
H14A 0.4444 0.6678 0.3125 0.109 Uiso calc R 1 H
H14B 0.4235 0.6221 0.4421 0.109 Uiso calc R 1 H
H14C 0.2778 0.5993 0.3857 0.109 Uiso calc R 1 H
N1 0.5095(3) 0.2931(2) 0.2132(2) 0.0457(7) Uani d . 1 N
Ni1 0.10762(5) 0.83067(4) 0.50107(4) 0.04505(13) Uani d . 1 Ni
O1 0.3633(4) 0.5035(2) 0.2295(2) 0.0810(9) Uani d . 1 O
O2 0.4595(3) 0.4817(2) 0.38431(19) 0.0562(6) Uani d . 1 O
S1 0.18678(11) 0.89045(8) 0.32369(7) 0.0518(2) Uani d . 1 S
S2 -0.06285(12) 0.68384(9) 0.50360(8) 0.0609(3) Uani d . 1 S
S3 0.09452(12) 0.78882(8) 0.15363(8) 0.0592(3) Uani d . 1 S
S4 -0.13627(13) 0.59968(9) 0.31855(9) 0.0691(3) Uani d . 1 S
S5 -0.08405(16) 0.60968(11) 0.08495(10) 0.0863(4) Uani d . 1 S
S6 0.28159(11) 0.97566(8) 0.49566(7) 0.0532(2) Uani d . 1 S
S7 0.03038(11) 0.77453(8) 0.67925(8) 0.0565(3) Uani d . 1 S
S8 0.35712(12) 1.07090(9) 0.67296(8) 0.0589(3) Uani d . 1 S
S9 0.11482(13) 0.89371(9) 0.84125(8) 0.0621(3) Uani d . 1 S
S10 0.31551(16) 1.06743(12) 0.90292(10) 0.0870(4) Uani d . 1 S

loop_
_atom_site_aniso_label
_atom_site_aniso_U_11
_atom_site_aniso_U_22
_atom_site_aniso_U_33
_atom_site_aniso_U_12
_atom_site_aniso_U_13
_atom_site_aniso_U_23
C1 0.0408(19) 0.0389(17) 0.058(2) 0.0031(15) -0.0157(17) -0.0174(16)
C2 0.0370(19) 0.0444(19) 0.069(2) -0.0005(16) -0.0171(18) -0.0191(18)
C3 0.055(2) 0.053(2) 0.072(3) -0.0090(18) -0.022(2) -0.0235(19)
C4 0.044(2) 0.0443(19) 0.056(2) 0.0060(16) -0.0163(17) -0.0189(17)
C5 0.045(2) 0.0453(19) 0.048(2) 0.0050(16) -0.0067(17) -0.0145(16)
C6 0.060(2) 0.055(2) 0.060(2) 0.0118(18) -0.0169(19) -0.0252(19)
C7 0.055(2) 0.051(2) 0.059(2) -0.0092(18) -0.0069(19) -0.0189(19)
C8 0.063(3) 0.061(2) 0.052(2) -0.005(2) 0.004(2) -0.016(2)
C9 0.079(3) 0.076(3) 0.057(3) 0.005(2) -0.015(2) -0.030(2)
C10 0.072(3) 0.075(3) 0.074(3) -0.018(2) -0.014(2) -0.033(2)
C11 0.056(2) 0.053(2) 0.060(3) -0.0122(18) -0.0009(19) -0.0128(19)
C12 0.075(3) 0.049(2) 0.046(2) 0.0114(18) -0.0169(19) -0.0176(17)
C13 0.051(2) 0.049(2) 0.044(2) 0.0042(17) -0.0047(17) -0.0122(17)
C14 0.085(3) 0.061(2) 0.083(3) 0.021(2) -0.021(2) -0.037(2)
N1 0.0523(18) 0.0361(15) 0.0464(17) 0.0021(13) -0.0080(14) -0.0120(13)
Ni1 0.0413(3) 0.0412(2) 0.0524(3) -0.00141(18) -0.0103(2) -0.0151(2)
O1 0.121(2) 0.0750(18) 0.0567(17) 0.0407(17) -0.0418(17) -0.0248(14)
O2 0.0591(16) 0.0567(14) 0.0627(16) 0.0129(12) -0.0221(13) -0.0286(13)
S1 0.0570(6) 0.0431(5) 0.0550(6) -0.0127(4) -0.0090(4) -0.0170(4)
S2 0.0540(6) 0.0623(6) 0.0608(6) -0.0200(5) -0.0040(5) -0.0170(5)
S3 0.0654(6) 0.0551(5) 0.0596(6) -0.0146(5) -0.0128(5) -0.0221(5)
S4 0.0632(7) 0.0650(6) 0.0785(7) -0.0257(5) -0.0161(5) -0.0221(5)
S5 0.1031(9) 0.0820(7) 0.0854(8) -0.0308(7) -0.0277(7) -0.0376(7)
S6 0.0578(6) 0.0512(5) 0.0488(5) -0.0138(4) -0.0056(4) -0.0164(4)
S7 0.0546(6) 0.0536(5) 0.0568(6) -0.0097(4) -0.0035(5) -0.0165(5)
S8 0.0646(6) 0.0569(5) 0.0608(6) -0.0063(5) -0.0127(5) -0.0266(5)
S9 0.0734(7) 0.0619(6) 0.0489(6) 0.0018(5) -0.0083(5) -0.0180(5)
S10 0.1115(10) 0.0930(8) 0.0760(8) 0.0000(7) -0.0271(7) -0.0487(7)

loop_
_atom_type_symbol
_atom_type_description
_atom_type_scat_dispersion_real
_atom_type_scat_dispersion_imag
_atom_type_scat_source
C C 0.0033 0.0016 'International Tables Vol C Tables 4.2.6.8 and 6.1.1.4'
H H 0.0000 0.0000 'International Tables Vol C Tables 4.2.6.8 and 6.1.1.4'
N N 0.0061 0.0033 'International Tables Vol C Tables 4.2.6.8 and 6.1.1.4'
O O 0.0106 0.0060 'International Tables Vol C Tables 4.2.6.8 and 6.1.1.4'
S S 0.1246 0.1234 'International Tables Vol C Tables 4.2.6.8 and 6.1.1.4'
Ni Ni 0.3393 1.1124 'International Tables Vol C Tables 4.2.6.8 and 6.1.1.4'

loop_
_exptl_crystal_face_index_h
_exptl_crystal_face_index_k
_exptl_crystal_face_index_l
_exptl_crystal_face_perp_dist
0.00 1.00 1.00 0.0190
0.00 -1.00 -1.00 0.0220
0.00 0.00 1.00 0.0180
0.00 2.00 -7.00 0.0640
3.00 -3.00 -1.00 0.0830
-7.00 1.00 -4.00 0.1210

loop_
_geom_angle_atom_site_label_1
_geom_angle_atom_site_label_2
_geom_angle_atom_site_label_3
_geom_angle
_geom_angle_publ_flag
C2 C1 S1 120.4(3) ?
C2 C1 S3 116.8(2) ?
S1 C1 S3 122.8(2) ?
C1 C2 S2 122.1(2) ?
C1 C2 S4 115.6(3) ?
S2 C2 S4 122.3(2) ?
S5 C3 S4 123.87(19) ?
S5 C3 S3 122.8(2) ?
S4 C3 S3 113.4(2) ?
C5 C4 S6 121.5(2) ?
C5 C4 S8 116.1(3) ?
S6 C4 S8 122.4(2) ?
C4 C5 S7 121.0(3) ?
C4 C5 S9 116.0(3) ?
S7 C5 S9 123.0(2) ?
S10 C6 S8 123.8(2) ?
S10 C6 S9 123.2(2) ?
S8 C6 S9 113.0(2) ?
N1 C7 C8 121.3(3) ?
N1 C7 H7 119.3 ?
C8 C7 H7 119.3 ?
C7 C8 C9 119.4(4) ?
C7 C8 H8 120.3 ?
C9 C8 H8 120.3 ?
C8 C9 C10 119.3(4) ?
C8 C9 H9 120.4 ?
C10 C9 H9 120.4 ?
C11 C10 C9 120.0(4) ?
C11 C10 H10 120.0 ?
C9 C10 H10 120.0 ?
N1 C11 C10 120.4(3) ?
N1 C11 H11 119.8 ?
C10 C11 H11 119.8 ?
N1 C12 C13 109.2(3) ?
N1 C12 H12A 109.8 ?
C13 C12 H12A 109.8 ?
N1 C12 H12B 109.8 ?
C13 C12 H12B 109.8 ?
H12A C12 H12B 108.3 ?
O1 C13 O2 125.0(3) ?
O1 C13 C12 124.7(3) ?
O2 C13 C12 110.3(3) ?
O2 C14 H14A 109.5 ?
O2 C14 H14B 109.5 ?
H14A C14 H14B 109.5 ?
O2 C14 H14C 109.5 ?
H14A C14 H14C 109.5 ?
H14B C14 H14C 109.5 ?
C7 N1 C11 119.7(3) ?
C7 N1 C12 118.8(3) ?
C11 N1 C12 121.3(3) ?
S6 Ni1 S1 86.13(3) yes
S6 Ni1 S2 178.61(4) yes
S1 Ni1 S2 92.80(4) yes
S6 Ni1 S7 92.66(4) yes
S1 Ni1 S7 178.73(4) yes
S2 Ni1 S7 88.42(4) yes
C13 O2 C14 115.7(3) ?
C1 S1 Ni1 102.81(12) ?
C2 S2 Ni1 101.89(11) ?
C3 S3 C1 97.00(16) ?
C3 S4 C2 97.28(16) ?
C4 S6 Ni1 102.62(11) ?
C5 S7 Ni1 102.01(12) ?
C6 S8 C4 97.67(17) ?
C6 S9 C5 97.17(16) ?

loop_
_geom_bond_atom_site_label_1
_geom_bond_atom_site_label_2
_geom_bond_distance
_geom_bond_publ_flag
C1 C2 1.347(4) ?
C1 S1 1.723(3) yes
C1 S3 1.732(3) yes
C2 S2 1.724(4) yes
C2 S4 1.745(3) yes
C3 S5 1.654(4) ?
C3 S4 1.720(4) yes
C3 S3 1.727(3) yes
C4 C5 1.355(4) ?
C4 S6 1.707(3) yes
C4 S8 1.746(3) yes
C5 S7 1.720(3) yes
C5 S9 1.747(3) yes
C6 S10 1.631(4) yes
C6 S8 1.721(4) yes
C6 S9 1.744(4) yes
C7 N1 1.335(4) ?
C7 C8 1.352(5) ?
C7 H7 0.9300 ?
C8 C9 1.359(5) ?
C8 H8 0.9300 ?
C9 C10 1.359(5) ?
C9 H9 0.9300 ?
C10 C11 1.358(5) ?
C10 H10 0.9300 ?
C11 N1 1.338(4) ?
C11 H11 0.9300 ?
C12 N1 1.459(4) ?
C12 C13 1.509(4) ?
C12 H12A 0.9700 ?
C12 H12B 0.9700 ?
C13 O1 1.183(4) ?
C13 O2 1.319(4) ?
C14 O2 1.444(4) ?
C14 H14A 0.9600 ?
C14 H14B 0.9600 ?
C14 H14C 0.9600 ?
Ni1 S6 2.1569(9) yes
Ni1 S1 2.1615(10) yes
Ni1 S2 2.1671(9) yes
Ni1 S7 2.1721(11) yes

loop_
_geom_contact_atom_site_label_1
_geom_contact_atom_site_label_2
_geom_contact_distance
_geom_contact_site_symmetry_2
_geom_contact_publ_flag
S6 S8 3.5466(15) 2_676 yes
S6 S6 3.6508(18) 2_676 yes

loop_
_geom_hbond_atom_site_label_D
_geom_hbond_atom_site_label_H
_geom_hbond_atom_site_label_A
_geom_hbond_site_symmetry_A
_geom_hbond_distance_DH
_geom_hbond_distance_HA
_geom_hbond_distance_DA
_geom_hbond_angle_DHA
_geom_hbond_publ_flag
C8 H8 O1 2_665 0.93 2.50 3.132(4) 125 yes
C14 H14B O2 2_666 0.96 2.49 3.285(5) 140 yes

loop_
_geom_torsion_atom_site_label_1
_geom_torsion_atom_site_label_2
_geom_torsion_atom_site_label_3
_geom_torsion_atom_site_label_4
_geom_torsion
S1 C1 C2 S2 0.3(4)
S3 C1 C2 S2 177.92(18)
S1 C1 C2 S4 -178.42(17)
S3 C1 C2 S4 -0.8(3)
S6 C4 C5 S7 1.4(4)
S8 C4 C5 S7 -176.96(17)
S6 C4 C5 S9 -178.32(18)
S8 C4 C5 S9 3.3(3)
N1 C7 C8 C9 -0.5(6)
C7 C8 C9 C10 -0.2(6)
C8 C9 C10 C11 0.5(6)
C9 C10 C11 N1 0.0(6)
N1 C12 C13 O1 12.1(5)
N1 C12 C13 O2 -168.7(3)
C8 C7 N1 C11 1.0(5)
C8 C7 N1 C12 -174.1(3)
C10 C11 N1 C7 -0.7(5)
C10 C11 N1 C12 174.2(3)
C13 C12 N1 C7 74.3(4)
C13 C12 N1 C11 -100.6(3)
O1 C13 O2 C14 -1.5(5)
C12 C13 O2 C14 179.3(3)
C2 C1 S1 Ni1 0.3(3)
S3 C1 S1 Ni1 -177.08(17)
S6 Ni1 S1 C1 178.45(11)
S2 Ni1 S1 C1 -0.65(11)
C1 C2 S2 Ni1 -0.8(3)
S4 C2 S2 Ni1 177.86(17)
S1 Ni1 S2 C2 0.78(12)
S7 Ni1 S2 C2 -179.59(12)
S5 C3 S3 C1 -179.3(2)
S4 C3 S3 C1 0.7(2)
C2 C1 S3 C3 0.1(3)
S1 C1 S3 C3 177.6(2)
S5 C3 S4 C2 178.9(2)
S3 C3 S4 C2 -1.0(2)
C1 C2 S4 C3 1.1(3)
S2 C2 S4 C3 -177.6(2)
C5 C4 S6 Ni1 2.4(3)
S8 C4 S6 Ni1 -179.30(16)
S1 Ni1 S6 C4 175.66(12)
S7 Ni1 S6 C4 -3.95(12)
C4 C5 S7 Ni1 -4.4(3)
S9 C5 S7 Ni1 175.36(17)
S6 Ni1 S7 C5 4.48(12)
S2 Ni1 S7 C5 -176.41(12)
S10 C6 S8 C4 178.1(2)
S9 C6 S8 C4 -0.7(2)
C5 C4 S8 C6 -1.5(3)
S6 C4 S8 C6 -179.9(2)
S10 C6 S9 C5 -176.7(2)
S8 C6 S9 C5 2.1(2)
C4 C5 S9 C6 -3.3(3)
S7 C5 S9 C6 177.0(2)
